data_7033072
loop_
_publ_author_name
'Liu, Lu'
'Wu, Dongqing'
'Zhao, Bei'
'Han, Xiao'
'Wu, Jie'
'Hou, Hongwei'
'Fan, Yaoting'

_publ_section_title
;
 Copper(II) coordination polymers: tunable structures and a different
 activation effect of hydrogen peroxide for the degradation of methyl
 orange under visible light irradiation.
;
_journal_issue 3
_journal_name_full 'Dalton transactions (Cambridge, England : 2003)'
_journal_page_first 1406
_journal_page_last 1411
_journal_paper_doi 10.1039/c4dt02440k
_journal_volume 44
_journal_year 2015
_chemical_formula_moiety 'C16 H20 Cl2 Cu N6'
_chemical_formula_sum 'C16 H20 Cl2 Cu N6'
_chemical_formula_weight 430.82
_chemical_name_common {[Cu(btmx)(Cl)2]n
_chemical_name_systematic
; 
 ? 
;
_space_group_IT_number 14
_symmetry_cell_setting monoclinic
_symmetry_space_group_name_Hall '-P 2ybc'
_symmetry_space_group_name_H-M 'P 1 21/c 1'
_atom_sites_solution_hydrogens geom
_atom_sites_solution_primary direct
_atom_sites_solution_secondary difmap
_audit_creation_method SHELXL-97
_cell_angle_alpha 90.00
_cell_angle_beta 101.46(3)
_cell_angle_gamma 90.00
_cell_formula_units_Z 4
_cell_length_a 13.328(3)
_cell_length_b 14.147(3)
_cell_length_c 9.6681(19)
_cell_measurement_temperature 293(2)
_cell_volume 1786.6(7)
_computing_cell_refinement 'CrystalClear (Rigaku/MSC Inc., 2006)'
_computing_data_collection 'CrystalClear (Rigaku/MSC Inc., 2006)'
_computing_data_reduction 'CrystalClear (Rigaku/MSC Inc., 2006)'
_computing_molecular_graphics SHELXTL
_computing_publication_material SHELXTL
_computing_structure_refinement 'SHELXL-97 (Sheldrick, 1997)'
_computing_structure_solution 'SHELXS-97 (Sheldrick, 1990)'
_diffrn_ambient_temperature 293(2)
_diffrn_measured_fraction_theta_full 0.985
_diffrn_measured_fraction_theta_max 0.985
_diffrn_measurement_device_type Saturn724
_diffrn_measurement_method dtprofit.ref
_diffrn_radiation_monochromator graphite
_diffrn_radiation_source 'fine-focus sealed tube'
_diffrn_radiation_type MoK\a
_diffrn_radiation_wavelength 0.71073
_diffrn_reflns_av_R_equivalents 0.0755
_diffrn_reflns_av_sigmaI/netI 0.0484
_diffrn_reflns_limit_h_max 16
_diffrn_reflns_limit_h_min -16
_diffrn_reflns_limit_k_max 17
_diffrn_reflns_limit_k_min -17
_diffrn_reflns_limit_l_max 11
_diffrn_reflns_limit_l_min -11
_diffrn_reflns_number 17943
_diffrn_reflns_theta_full 25.50
_diffrn_reflns_theta_max 25.50
_diffrn_reflns_theta_min 2.59
_diffrn_standards_decay_% none
_exptl_absorpt_coefficient_mu 1.534
_exptl_absorpt_correction_T_max 0.7490
_exptl_absorpt_correction_T_min 0.6734
_exptl_absorpt_correction_type multi-scan
_exptl_absorpt_process_details sadabs
_exptl_crystal_colour green
_exptl_crystal_density_diffrn 1.602
_exptl_crystal_density_method 'not measured'
_exptl_crystal_description block
_exptl_crystal_F_000 884
_exptl_crystal_size_max 0.28
_exptl_crystal_size_mid 0.26
_exptl_crystal_size_min 0.20
_refine_diff_density_max 0.586
_refine_diff_density_min -0.367
_refine_diff_density_rms 0.087
_refine_ls_extinction_method none
_refine_ls_goodness_of_fit_ref 1.011
_refine_ls_hydrogen_treatment mixed
_refine_ls_matrix_type full
_refine_ls_number_parameters 230
_refine_ls_number_reflns 3276
_refine_ls_number_restraints 0
_refine_ls_restrained_S_all 1.011
_refine_ls_R_factor_all 0.0865
_refine_ls_R_factor_gt 0.0772
_refine_ls_shift/su_max 0.021
_refine_ls_shift/su_mean 0.000
_refine_ls_structure_factor_coef Fsqd
_refine_ls_weighting_details 'calc w=1/[\s^2^(Fo^2^)+(0.0446P)^2^+9.9377P] where P=(Fo^2^+2Fc^2^)/3'
_refine_ls_weighting_scheme calc
_refine_ls_wR_factor_gt 0.1502
_refine_ls_wR_factor_ref 0.1566
_reflns_number_gt 2937
_reflns_number_total 3276
_reflns_threshold_expression >2sigma(I)
_cod_data_source_file c4dt02440k2.cif
_cod_data_source_block 3
_cod_depositor_comments
;
The following automatic conversions were performed:

'_symmetry_cell_setting' value 'Monoclinic' changed to 'monoclinic'
according to
/usr/data/users/saulius/crontab/automatic-downloads/rss-feeds/RSC/lib/dictionaries/cif_core.dic
dictionary named 'cif_core.dic' version 2.4.2 from 2011-04-26.

Automatic conversion script
Id: cif_fix_values 2827 2014-09-09 07:05:25Z andrius 

 Adding full bibliography for 7033070--7033072.cif.
;
_cod_original_cell_volume 1786.6(6)
_cod_original_sg_symbol_H-M P2(1)/c
_cod_database_code 7033072

loop_
_symmetry_equiv_pos_as_xyz
'x, y, z'
'-x, y+1/2, -z+1/2'
'-x, -y, -z'
'x, -y-1/2, z-1/2'

loop_
_atom_site_label
_atom_site_type_symbol
_atom_site_fract_x
_atom_site_fract_y
_atom_site_fract_z
_atom_site_U_iso_or_equiv
_atom_site_adp_type
_atom_site_occupancy
_atom_site_symmetry_multiplicity
_atom_site_calc_flag
_atom_site_refinement_flags
Cu1 Cu 1.06166(5) 0.09313(5) 0.90187(7) 0.0377(2) Uani 1 1 d .
Cl1 Cl 1.09284(12) -0.06702(11) 0.94079(15) 0.0441(4) Uani 1 1 d .
Cl2 Cl 1.03046(15) 0.24889(12) 0.86728(18) 0.0600(5) Uani 1 1 d .
N1 N 0.8660(4) 0.0871(4) 0.5114(5) 0.0414(12) Uani 1 1 d .
N2 N 0.8664(4) -0.0075(4) 0.5351(6) 0.0484(13) Uani 1 1 d .
N3 N 0.9727(4) 0.0672(3) 0.7118(5) 0.0399(11) Uani 1 1 d .
N4 N 0.2970(4) 0.1136(4) 0.2531(5) 0.0443(12) Uani 1 1 d .
N5 N 0.2884(4) 0.2080(4) 0.2243(7) 0.0622(16) Uani 1 1 d .
N6 N 0.1766(4) 0.1255(4) 0.0652(5) 0.0414(12) Uani 1 1 d .
C1 C 0.9295(5) 0.1303(5) 0.6161(6) 0.0430(15) Uani 1 1 d .
H1 H 0.9418 0.1950 0.6216 0.052 Uiso 1 1 calc R
C2 C 0.9318(5) -0.0162(4) 0.6559(6) 0.0435(15) Uani 1 1 d .
H2 H 0.9486 -0.0743 0.6995 0.052 Uiso 1 1 calc R
C3 C 0.8025(5) 0.1295(5) 0.3844(6) 0.0498(17) Uani 1 1 d .
H3A H 0.8198 0.1007 0.3012 0.060 Uiso 1 1 calc R
H3B H 0.8177 0.1965 0.3822 0.060 Uiso 1 1 calc R
C4 C 0.6881(4) 0.1166(4) 0.3805(6) 0.0368(13) Uani 1 1 d .
C5 C 0.6349(5) 0.0433(4) 0.3003(6) 0.0392(13) Uani 1 1 d .
C6 C 0.5305(5) 0.0333(4) 0.2961(6) 0.0412(14) Uani 1 1 d .
C7 C 0.4804(4) 0.0947(4) 0.3742(6) 0.0396(14) Uani 1 1 d .
C8 C 0.5336(5) 0.1695(5) 0.4523(6) 0.0435(15) Uani 1 1 d .
C9 C 0.6389(5) 0.1798(4) 0.4555(6) 0.0411(14) Uani 1 1 d .
C10 C 0.6974(5) 0.2587(5) 0.5422(8) 0.065(2) Uani 1 1 d .
H10A H 0.7661 0.2607 0.5259 0.098 Uiso 1 1 calc R
H10B H 0.6991 0.2474 0.6406 0.098 Uiso 1 1 calc R
H10C H 0.6642 0.3179 0.5152 0.098 Uiso 1 1 calc R
C11 C 0.4779(6) 0.2399(5) 0.5292(8) 0.0616(19) Uani 1 1 d .
H11A H 0.4104 0.2508 0.4749 0.092 Uiso 1 1 calc R
H11B H 0.5151 0.2984 0.5413 0.092 Uiso 1 1 calc R
H11C H 0.4731 0.2149 0.6200 0.092 Uiso 1 1 calc R
C12 C 0.4697(5) -0.0439(5) 0.2065(7) 0.0595(19) Uani 1 1 d .
H12A H 0.4523 -0.0234 0.1101 0.089 Uiso 1 1 calc R
H12B H 0.4082 -0.0567 0.2407 0.089 Uiso 1 1 calc R
H12C H 0.5104 -0.1004 0.2123 0.089 Uiso 1 1 calc R
C13 C 0.6886(5) -0.0261(5) 0.2208(7) 0.0554(17) Uani 1 1 d .
H13A H 0.6546 -0.0862 0.2159 0.083 Uiso 1 1 calc R
H13B H 0.7585 -0.0333 0.2690 0.083 Uiso 1 1 calc R
H13C H 0.6869 -0.0029 0.1270 0.083 Uiso 1 1 calc R
C14 C 0.3684(5) 0.0783(5) 0.3783(7) 0.0496(16) Uani 1 1 d .
H14A H 0.3572 0.0111 0.3874 0.060 Uiso 1 1 calc R
H14B H 0.3532 0.1091 0.4614 0.060 Uiso 1 1 calc R
C15 C 0.2308(5) 0.0663(5) 0.1582(6) 0.0455(15) Uani 1 1 d .
H15 H 0.2231 0.0009 0.1566 0.055 Uiso 1 1 calc R
C16 C 0.2145(5) 0.2107(5) 0.1134(7) 0.0552(18) Uani 1 1 d .
H16 H 0.1895 0.2671 0.0706 0.066 Uiso 1 1 calc R

loop_
_atom_site_aniso_label
_atom_site_aniso_U_11
_atom_site_aniso_U_22
_atom_site_aniso_U_33
_atom_site_aniso_U_23
_atom_site_aniso_U_13
_atom_site_aniso_U_12
Cu1 0.0371(4) 0.0409(4) 0.0334(4) 0.0030(3) 0.0026(3) 0.0036(3)
Cl1 0.0475(9) 0.0448(8) 0.0401(8) 0.0027(6) 0.0091(7) 0.0101(7)
Cl2 0.0786(13) 0.0393(9) 0.0534(10) -0.0003(7) -0.0075(9) 0.0076(8)
N1 0.032(3) 0.056(3) 0.035(3) 0.002(2) 0.004(2) -0.004(2)
N2 0.048(3) 0.048(3) 0.046(3) -0.003(3) 0.002(3) -0.004(3)
N3 0.041(3) 0.043(3) 0.034(3) 0.004(2) 0.004(2) 0.007(2)
N4 0.030(3) 0.064(3) 0.036(3) 0.009(3) -0.001(2) -0.003(2)
N5 0.049(3) 0.059(4) 0.069(4) 0.009(3) -0.010(3) -0.005(3)
N6 0.032(3) 0.052(3) 0.039(3) 0.003(2) 0.004(2) 0.001(2)
C1 0.040(3) 0.045(4) 0.041(3) 0.000(3) 0.000(3) -0.002(3)
C2 0.046(4) 0.044(4) 0.040(3) -0.004(3) 0.004(3) 0.007(3)
C3 0.038(3) 0.077(5) 0.032(3) 0.012(3) 0.001(3) -0.002(3)
C4 0.029(3) 0.053(4) 0.028(3) 0.012(3) 0.006(2) -0.003(3)
C5 0.044(4) 0.043(3) 0.030(3) 0.001(3) 0.006(3) 0.000(3)
C6 0.047(4) 0.047(3) 0.027(3) 0.005(3) -0.001(3) -0.008(3)
C7 0.037(3) 0.049(4) 0.030(3) 0.010(3) -0.002(2) -0.006(3)
C8 0.045(4) 0.056(4) 0.031(3) 0.003(3) 0.010(3) 0.001(3)
C9 0.047(4) 0.046(3) 0.028(3) 0.002(3) 0.002(3) -0.006(3)
C10 0.047(4) 0.065(5) 0.078(5) -0.015(4) -0.001(4) -0.010(4)
C11 0.055(4) 0.071(5) 0.057(4) -0.007(4) 0.008(3) 0.006(4)
C12 0.052(4) 0.066(5) 0.057(4) -0.007(4) 0.002(3) -0.011(4)
C13 0.055(4) 0.061(4) 0.051(4) -0.007(3) 0.011(3) 0.000(3)
C14 0.039(3) 0.068(5) 0.040(3) 0.008(3) 0.005(3) -0.004(3)
C15 0.041(3) 0.048(4) 0.045(3) 0.009(3) 0.003(3) -0.004(3)
C16 0.049(4) 0.051(4) 0.056(4) 0.008(3) -0.013(3) 0.000(3)

loop_
_atom_type_symbol
_atom_type_description
_atom_type_scat_dispersion_real
_atom_type_scat_dispersion_imag
_atom_type_scat_source
C C 0.0033 0.0016 'International Tables Vol C Tables 4.2.6.8 and 6.1.1.4'
H H 0.0000 0.0000 'International Tables Vol C Tables 4.2.6.8 and 6.1.1.4'
N N 0.0061 0.0033 'International Tables Vol C Tables 4.2.6.8 and 6.1.1.4'
Cl Cl 0.1484 0.1585 'International Tables Vol C Tables 4.2.6.8 and 6.1.1.4'
Cu Cu 0.3201 1.2651 'International Tables Vol C Tables 4.2.6.8 and 6.1.1.4'

loop_
_geom_angle_atom_site_label_1
_geom_angle_atom_site_label_2
_geom_angle_atom_site_label_3
_geom_angle
_geom_angle_site_symmetry_1
_geom_angle_site_symmetry_3
N3 Cu1 N6 166.3(2) . 1_656
N3 Cu1 Cl2 89.14(15) . .
N6 Cu1 Cl2 89.05(16) 1_656 .
N3 Cu1 Cl1 91.37(15) . .
N6 Cu1 Cl1 90.63(15) 1_656 .
Cl2 Cu1 Cl1 179.09(7) . .
C1 N1 N2 110.1(5) . .
C1 N1 C3 128.3(5) . .
N2 N1 C3 121.6(5) . .
C2 N2 N1 102.8(5) . .
C1 N3 C2 102.8(5) . .
C1 N3 Cu1 127.4(4) . .
C2 N3 Cu1 129.4(4) . .
C15 N4 N5 109.7(5) . .
C15 N4 C14 129.3(6) . .
N5 N4 C14 121.0(5) . .
C16 N5 N4 102.4(5) . .
C15 N6 C16 102.3(5) . .
C15 N6 Cu1 127.6(4) . 1_454
C16 N6 Cu1 130.0(4) . 1_454
N1 C1 N3 110.0(6) . .
N1 C1 H1 125.0 . .
N3 C1 H1 125.0 . .
N2 C2 N3 114.3(6) . .
N2 C2 H2 122.8 . .
N3 C2 H2 122.8 . .
N1 C3 C4 112.1(5) . .
N1 C3 H3A 109.2 . .
C4 C3 H3A 109.2 . .
N1 C3 H3B 109.2 . .
C4 C3 H3B 109.2 . .
H3A C3 H3B 107.9 . .
C9 C4 C5 121.6(5) . .
C9 C4 C3 118.7(6) . .
C5 C4 C3 119.8(6) . .
C6 C5 C4 119.0(5) . .
C6 C5 C13 119.5(6) . .
C4 C5 C13 121.5(6) . .
C5 C6 C7 120.1(5) . .
C5 C6 C12 120.3(6) . .
C7 C6 C12 119.6(6) . .
C8 C7 C6 120.7(5) . .
C8 C7 C14 119.6(6) . .
C6 C7 C14 119.6(5) . .
C9 C8 C7 119.0(6) . .
C9 C8 C11 120.3(6) . .
C7 C8 C11 120.7(6) . .
C4 C9 C8 119.6(5) . .
C4 C9 C10 121.1(6) . .
C8 C9 C10 119.3(6) . .
C9 C10 H10A 109.5 . .
C9 C10 H10B 109.5 . .
H10A C10 H10B 109.5 . .
C9 C10 H10C 109.5 . .
H10A C10 H10C 109.5 . .
H10B C10 H10C 109.5 . .
C8 C11 H11A 109.5 . .
C8 C11 H11B 109.5 . .
H11A C11 H11B 109.5 . .
C8 C11 H11C 109.5 . .
H11A C11 H11C 109.5 . .
H11B C11 H11C 109.5 . .
C6 C12 H12A 109.5 . .
C6 C12 H12B 109.5 . .
H12A C12 H12B 109.5 . .
C6 C12 H12C 109.5 . .
H12A C12 H12C 109.5 . .
H12B C12 H12C 109.5 . .
C5 C13 H13A 109.5 . .
C5 C13 H13B 109.5 . .
H13A C13 H13B 109.5 . .
C5 C13 H13C 109.5 . .
H13A C13 H13C 109.5 . .
H13B C13 H13C 109.5 . .
N4 C14 C7 113.9(5) . .
N4 C14 H14A 108.8 . .
C7 C14 H14A 108.8 . .
N4 C14 H14B 108.8 . .
C7 C14 H14B 108.8 . .
H14A C14 H14B 107.7 . .
N4 C15 N6 110.3(6) . .
N4 C15 H15 124.8 . .
N6 C15 H15 124.8 . .
N5 C16 N6 115.2(6) . .
N5 C16 H16 122.4 . .
N6 C16 H16 122.4 . .

loop_
_geom_bond_atom_site_label_1
_geom_bond_atom_site_label_2
_geom_bond_distance
_geom_bond_site_symmetry_2
Cu1 N3 2.013(5) .
Cu1 N6 2.023(5) 1_656
Cu1 Cl2 2.2550(18) .
Cu1 Cl1 2.3207(17) .
N1 C1 1.332(7) .
N1 N2 1.359(7) .
N1 C3 1.473(7) .
N2 C2 1.317(8) .
N3 C1 1.332(7) .
N3 C2 1.366(8) .
N4 C15 1.322(8) .
N4 N5 1.364(8) .
N4 C14 1.471(7) .
N5 C16 1.305(8) .
N6 C15 1.331(8) .
N6 C16 1.353(8) .
N6 Cu1 2.023(5) 1_454
C1 H1 0.9300 .
C2 H2 0.9300 .
C3 C4 1.528(8) .
C3 H3A 0.9700 .
C3 H3B 0.9700 .
C4 C9 1.395(8) .
C4 C5 1.400(8) .
C5 C6 1.390(8) .
C5 C13 1.512(9) .
C6 C7 1.404(9) .
C6 C12 1.524(9) .
C7 C8 1.407(8) .
C7 C14 1.519(8) .
C8 C9 1.405(9) .
C8 C11 1.521(9) .
C9 C10 1.516(9) .
C10 H10A 0.9600 .
C10 H10B 0.9600 .
C10 H10C 0.9600 .
C11 H11A 0.9600 .
C11 H11B 0.9600 .
C11 H11C 0.9600 .
C12 H12A 0.9600 .
C12 H12B 0.9600 .
C12 H12C 0.9600 .
C13 H13A 0.9600 .
C13 H13B 0.9600 .
C13 H13C 0.9600 .
C14 H14A 0.9700 .
C14 H14B 0.9700 .
C15 H15 0.9300 .
C16 H16 0.9300 .

loop_
_geom_torsion_atom_site_label_1
_geom_torsion_atom_site_label_2
_geom_torsion_atom_site_label_3
_geom_torsion_atom_site_label_4
_geom_torsion
_geom_torsion_site_symmetry_1
C1 N1 N2 C2 0.0(7) .
C3 N1 N2 C2 179.6(5) .
N6 Cu1 N3 C1 -76.8(10) 1_656
Cl2 Cu1 N3 C1 5.6(5) .
Cl1 Cu1 N3 C1 -175.1(5) .
N6 Cu1 N3 C2 112.0(9) 1_656
Cl2 Cu1 N3 C2 -165.6(5) .
Cl1 Cu1 N3 C2 13.7(5) .
C15 N4 N5 C16 1.3(8) .
C14 N4 N5 C16 -175.9(6) .
N2 N1 C1 N3 -0.5(7) .
C3 N1 C1 N3 179.9(5) .
C2 N3 C1 N1 0.8(7) .
Cu1 N3 C1 N1 -172.2(4) .
N1 N2 C2 N3 0.5(7) .
C1 N3 C2 N2 -0.8(7) .
Cu1 N3 C2 N2 172.0(4) .
C1 N1 C3 C4 -116.2(7) .
N2 N1 C3 C4 64.3(8) .
N1 C3 C4 C9 82.8(7) .
N1 C3 C4 C5 -98.4(6) .
C9 C4 C5 C6 -0.3(8) .
C3 C4 C5 C6 -179.1(5) .
C9 C4 C5 C13 -179.0(5) .
C3 C4 C5 C13 2.2(8) .
C4 C5 C6 C7 -1.5(8) .
C13 C5 C6 C7 177.3(5) .
C4 C5 C6 C12 178.3(5) .
C13 C5 C6 C12 -3.0(9) .
C5 C6 C7 C8 2.9(8) .
C12 C6 C7 C8 -176.9(6) .
C5 C6 C7 C14 -175.1(5) .
C12 C6 C7 C14 5.2(8) .
C6 C7 C8 C9 -2.5(8) .
C14 C7 C8 C9 175.5(5) .
C6 C7 C8 C11 176.0(6) .
C14 C7 C8 C11 -6.0(9) .
C5 C4 C9 C8 0.7(8) .
C3 C4 C9 C8 179.5(5) .
C5 C4 C9 C10 179.9(6) .
C3 C4 C9 C10 -1.4(8) .
C7 C8 C9 C4 0.7(8) .
C11 C8 C9 C4 -177.8(6) .
C7 C8 C9 C10 -178.5(6) .
C11 C8 C9 C10 3.0(9) .
C15 N4 C14 C7 117.5(7) .
N5 N4 C14 C7 -65.9(8) .
C8 C7 C14 N4 101.7(7) .
C6 C7 C14 N4 -80.3(7) .
N5 N4 C15 N6 -0.2(7) .
C14 N4 C15 N6 176.7(6) .
C16 N6 C15 N4 -1.0(7) .
Cu1 N6 C15 N4 -177.7(4) 1_454
N4 N5 C16 N6 -2.0(8) .
C15 N6 C16 N5 1.9(8) .
Cu1 N6 C16 N5 178.5(5) 1_454
